data_7210521
loop_
_publ_author_name
'Klein, Cornelia'
'Fischer, Conrad'
'Seichter, Wilhelm'
'Schwarzer, Anke'
'Weber, Edwin'

_publ_section_title
;
 Crystal structures of benzil monoximes controlled through configurational
 isomerism, molecular substitution and external complexation
;
_journal_issue 6
_journal_name_full CrystEngComm
_journal_page_first 1931
_journal_paper_doi 10.1039/c0ce00620c
_journal_volume 13
_journal_year 2011
_chemical_formula_moiety 'C16 H15 N O4, C6 H15 N'
_chemical_formula_sum 'C22 H30 N2 O4'
_chemical_formula_weight 386.48
_chemical_name_common
;
1,2-Bis-(4-methoxy-phenyl)-ethane-1,2-dione monooxime NEt3
;
_chemical_name_systematic
;
1,2-Bis-(4-methoxy-phenyl)-ethane-1,2-dione monooxime NEt3
;
_space_group_IT_number 61
_symmetry_cell_setting orthorhombic
_symmetry_space_group_name_Hall '-P 2ac 2ab'
_symmetry_space_group_name_H-M 'P b c a'
_atom_sites_solution_hydrogens geom
_atom_sites_solution_primary direct
_atom_sites_solution_secondary difmap
_audit_creation_method SHELXL-97
_cell_angle_alpha 90.00
_cell_angle_beta 90.00
_cell_angle_gamma 90.00
_cell_formula_units_Z 8
_cell_length_a 19.219(3)
_cell_length_b 11.4306(12)
_cell_length_c 19.510(3)
_cell_measurement_reflns_used 7650
_cell_measurement_temperature 93(2)
_cell_measurement_theta_max 30.64
_cell_measurement_theta_min 2.34
_cell_volume 4286.0(10)
_computing_cell_refinement 'SAINT-NT (Sheldrick, 2008)'
_computing_data_collection 'Kappa APEX 2 (Bruker-AXS)'
_computing_data_reduction SAINT
_computing_molecular_graphics 'ORTEP-3 (Farrugia)'
_computing_publication_material SHELXTL
_computing_structure_refinement 'SHELXL-97 (Sheldrick, 1997)'
_computing_structure_solution 'SHELXS-97 (Sheldrick, 1990)'
_diffrn_ambient_temperature 93(2)
_diffrn_measured_fraction_theta_full 1.000
_diffrn_measured_fraction_theta_max 1.000
_diffrn_measurement_device_type 'CCD area detector'
_diffrn_measurement_method 'phi and omega scans'
_diffrn_radiation_monochromator graphite
_diffrn_radiation_source 'fine-focus sealed tube'
_diffrn_radiation_type MoK\a
_diffrn_radiation_wavelength 0.71073
_diffrn_reflns_av_R_equivalents 0.0428
_diffrn_reflns_av_sigmaI/netI 0.0277
_diffrn_reflns_limit_h_max 27
_diffrn_reflns_limit_h_min -26
_diffrn_reflns_limit_k_max 12
_diffrn_reflns_limit_k_min -16
_diffrn_reflns_limit_l_max 27
_diffrn_reflns_limit_l_min -27
_diffrn_reflns_number 66823
_diffrn_reflns_theta_full 30.00
_diffrn_reflns_theta_max 30.00
_diffrn_reflns_theta_min 2.32
_exptl_absorpt_coefficient_mu 0.082
_exptl_absorpt_correction_type none
_exptl_crystal_colour colourless
_exptl_crystal_density_diffrn 1.198
_exptl_crystal_density_meas ?
_exptl_crystal_density_method 'not measured'
_exptl_crystal_description irregular
_exptl_crystal_F_000 1664
_exptl_crystal_size_max 0.35
_exptl_crystal_size_mid 0.25
_exptl_crystal_size_min 0.21
_refine_diff_density_max 0.354
_refine_diff_density_min -0.248
_refine_diff_density_rms 0.048
_refine_ls_extinction_method none
_refine_ls_goodness_of_fit_ref 1.066
_refine_ls_hydrogen_treatment mixed
_refine_ls_matrix_type full
_refine_ls_number_parameters 262
_refine_ls_number_reflns 6245
_refine_ls_number_restraints 0
_refine_ls_restrained_S_all 1.066
_refine_ls_R_factor_all 0.0774
_refine_ls_R_factor_gt 0.0443
_refine_ls_shift/su_max 0.001
_refine_ls_shift/su_mean 0.000
_refine_ls_structure_factor_coef Fsqd
_refine_ls_weighting_details 'calc w=1/[\s^2^(Fo^2^)+(0.0392P)^2^+1.8142P] where P=(Fo^2^+2Fc^2^)/3'
_refine_ls_weighting_scheme calc
_refine_ls_wR_factor_gt 0.1007
_refine_ls_wR_factor_ref 0.1111
_reflns_number_gt 4384
_reflns_number_total 6245
_reflns_threshold_expression >2sigma(I)
_cod_data_source_file c0ce00620c.txt
_cod_data_source_block cokl5
_cod_depositor_comments
;
The following automatic conversions were performed:

'_symmetry_cell_setting' value 'Orthorhombic' changed to
'orthorhombic' according to the built-in table from CIF Core
dictionary named 'cif_core.dic' version 2.4.1 from 2010-06-29.

Automatic conversion script
Id: cif_fix_values 1891 2012-01-12 08:04:46Z andrius 

The following automatic conversions were performed:

'_exptl_crystal_density_meas' value 'none' was changed to '?' - the
value is perceived as not measured.

Automatic conversion script
Id: cif_fix_values 3008 2015-01-20 13:52:24Z robertas 
;
_cod_original_cell_volume 4286.1(9)
_cod_database_code 7210521

loop_
_symmetry_equiv_pos_as_xyz
'x, y, z'
'-x+1/2, -y, z+1/2'
'-x, y+1/2, -z+1/2'
'x+1/2, -y+1/2, -z'
'-x, -y, -z'
'x-1/2, y, -z-1/2'
'x, -y-1/2, z-1/2'
'-x-1/2, y-1/2, z'

loop_
_atom_site_label
_atom_site_type_symbol
_atom_site_fract_x
_atom_site_fract_y
_atom_site_fract_z
_atom_site_U_iso_or_equiv
_atom_site_adp_type
_atom_site_occupancy
_atom_site_symmetry_multiplicity
_atom_site_calc_flag
_atom_site_refinement_flags
O1 O -0.02149(5) 0.73487(8) 0.07516(5) 0.0264(2) Uani 1 1 d .
O2 O 0.07912(5) 0.85824(8) 0.17700(5) 0.0242(2) Uani 1 1 d .
H2 H 0.0953(11) 0.8834(18) 0.2203(11) 0.061(6) Uiso 1 1 d .
O3 O 0.14672(5) 1.02358(9) -0.15043(5) 0.0288(2) Uani 1 1 d .
O4 O 0.21388(5) 0.25686(8) 0.06285(5) 0.0281(2) Uani 1 1 d .
N1 N 0.11097(6) 0.74889(9) 0.17013(5) 0.0209(2) Uani 1 1 d .
C1 C 0.06746(6) 0.82390(10) 0.00850(6) 0.0183(2) Uani 1 1 d .
C2 C 0.13898(6) 0.84175(10) 0.00037(6) 0.0203(2) Uani 1 1 d .
H2A H 0.1707 0.8079 0.0320 0.024 Uiso 1 1 calc R
C3 C 0.16370(6) 0.90838(11) -0.05339(6) 0.0217(2) Uani 1 1 d .
H3 H 0.2124 0.9196 -0.0589 0.026 Uiso 1 1 calc R
C4 C 0.11721(7) 0.95937(10) -0.09973(6) 0.0212(2) Uani 1 1 d .
C5 C 0.04563(7) 0.94339(11) -0.09177(6) 0.0228(3) Uani 1 1 d .
H5 H 0.0139 0.9785 -0.1229 0.027 Uiso 1 1 calc R
C6 C 0.02158(7) 0.87569(11) -0.03792(6) 0.0214(2) Uani 1 1 d .
H6 H -0.0271 0.8643 -0.0325 0.026 Uiso 1 1 calc R
C7 C 0.04057(6) 0.75232(10) 0.06560(6) 0.0192(2) Uani 1 1 d .
C8 C 0.09339(6) 0.69809(10) 0.11399(6) 0.0190(2) Uani 1 1 d .
C9 C 0.12538(6) 0.58410(10) 0.09752(6) 0.0196(2) Uani 1 1 d .
C10 C 0.10279(7) 0.51767(11) 0.04184(6) 0.0229(3) Uani 1 1 d .
H10 H 0.0673 0.5478 0.0129 0.027 Uiso 1 1 calc R
C11 C 0.13119(7) 0.40777(11) 0.02756(7) 0.0246(3) Uani 1 1 d .
H11 H 0.1151 0.3636 -0.0105 0.029 Uiso 1 1 calc R
C12 C 0.18316(6) 0.36414(10) 0.06968(7) 0.0219(3) Uani 1 1 d .
C13 C 0.20812(7) 0.43121(11) 0.12440(7) 0.0239(3) Uani 1 1 d .
H13 H 0.2448 0.4021 0.1523 0.029 Uiso 1 1 calc R
C14 C 0.17968(7) 0.53926(11) 0.13790(6) 0.0230(3) Uani 1 1 d .
H14 H 0.1970 0.5842 0.1751 0.028 Uiso 1 1 calc R
C15 C 0.10081(8) 1.07301(14) -0.20053(8) 0.0348(3) Uani 1 1 d .
H15A H 0.0743 1.0103 -0.2227 0.052 Uiso 1 1 calc R
H15B H 0.1281 1.1151 -0.2351 0.052 Uiso 1 1 calc R
H15C H 0.0687 1.1274 -0.1781 0.052 Uiso 1 1 calc R
C16 C 0.19388(8) 0.18585(13) 0.00590(10) 0.0418(4) Uani 1 1 d .
H16A H 0.1441 0.1682 0.0089 0.063 Uiso 1 1 calc R
H16B H 0.2205 0.1127 0.0066 0.063 Uiso 1 1 calc R
H16C H 0.2034 0.2279 -0.0369 0.063 Uiso 1 1 calc R
N2 N 0.11785(6) 0.94746(9) 0.29939(5) 0.0214(2) Uani 1 1 d .
C17 C 0.15668(8) 1.05636(12) 0.28566(8) 0.0353(3) Uani 1 1 d .
H17A H 0.2068 1.0375 0.2814 0.042 Uiso 1 1 calc R
H17B H 0.1511 1.1097 0.3253 0.042 Uiso 1 1 calc R
C18 C 0.13305(9) 1.11958(13) 0.22085(9) 0.0419(4) Uani 1 1 d .
H18A H 0.1373 1.0668 0.1815 0.063 Uiso 1 1 calc R
H18B H 0.1622 1.1887 0.2135 0.063 Uiso 1 1 calc R
H18C H 0.0844 1.1438 0.2260 0.063 Uiso 1 1 calc R
C19 C 0.04911(7) 0.97444(12) 0.32988(7) 0.0280(3) Uani 1 1 d .
H19A H 0.0258 1.0349 0.3017 0.034 Uiso 1 1 calc R
H19B H 0.0561 1.0072 0.3763 0.034 Uiso 1 1 calc R
C20 C 0.00210(8) 0.86835(13) 0.33487(7) 0.0320(3) Uani 1 1 d .
H20A H 0.0037 0.8247 0.2917 0.048 Uiso 1 1 calc R
H20B H -0.0457 0.8938 0.3438 0.048 Uiso 1 1 calc R
H20C H 0.0179 0.8179 0.3724 0.048 Uiso 1 1 calc R
C21 C 0.15837(8) 0.87139(13) 0.34625(7) 0.0318(3) Uani 1 1 d .
H21A H 0.1266 0.8142 0.3680 0.038 Uiso 1 1 calc R
H21B H 0.1789 0.9201 0.3831 0.038 Uiso 1 1 calc R
C22 C 0.21602(7) 0.80594(13) 0.30985(7) 0.0304(3) Uani 1 1 d .
H22D H 0.1959 0.7553 0.2745 0.046 Uiso 1 1 calc R
H22E H 0.2416 0.7580 0.3430 0.046 Uiso 1 1 calc R
H22F H 0.2479 0.8621 0.2885 0.046 Uiso 1 1 calc R

loop_
_atom_site_aniso_label
_atom_site_aniso_U_11
_atom_site_aniso_U_22
_atom_site_aniso_U_33
_atom_site_aniso_U_23
_atom_site_aniso_U_13
_atom_site_aniso_U_12
O1 0.0214(5) 0.0337(5) 0.0240(5) 0.0013(4) -0.0018(4) -0.0052(4)
O2 0.0303(5) 0.0222(4) 0.0202(4) -0.0054(3) -0.0048(4) 0.0056(4)
O3 0.0232(5) 0.0343(5) 0.0289(5) 0.0120(4) 0.0024(4) 0.0012(4)
O4 0.0253(5) 0.0223(4) 0.0367(5) -0.0082(4) 0.0065(4) -0.0007(4)
N1 0.0250(5) 0.0195(5) 0.0182(5) -0.0024(4) -0.0010(4) 0.0016(4)
C1 0.0201(6) 0.0188(5) 0.0160(5) -0.0033(4) -0.0015(4) -0.0004(4)
C2 0.0192(6) 0.0209(5) 0.0208(6) -0.0010(4) -0.0034(5) 0.0016(4)
C3 0.0166(6) 0.0226(6) 0.0258(6) -0.0005(5) -0.0007(5) 0.0004(5)
C4 0.0228(6) 0.0204(5) 0.0204(6) 0.0002(4) 0.0016(5) 0.0005(5)
C5 0.0197(6) 0.0283(6) 0.0204(6) 0.0028(5) -0.0030(5) 0.0026(5)
C6 0.0177(6) 0.0270(6) 0.0194(6) -0.0009(5) -0.0015(5) 0.0001(5)
C7 0.0217(6) 0.0197(5) 0.0162(5) -0.0040(4) -0.0032(4) -0.0011(5)
C8 0.0201(6) 0.0210(5) 0.0158(5) 0.0001(4) -0.0009(4) -0.0020(4)
C9 0.0220(6) 0.0203(5) 0.0163(5) -0.0012(4) 0.0005(4) -0.0028(5)
C10 0.0232(6) 0.0278(6) 0.0176(6) -0.0039(5) -0.0016(5) -0.0013(5)
C11 0.0245(6) 0.0284(6) 0.0208(6) -0.0092(5) 0.0023(5) -0.0045(5)
C12 0.0201(6) 0.0210(5) 0.0245(6) -0.0035(5) 0.0084(5) -0.0036(5)
C13 0.0242(6) 0.0252(6) 0.0225(6) -0.0003(5) -0.0018(5) 0.0010(5)
C14 0.0268(6) 0.0229(6) 0.0192(6) -0.0032(5) -0.0035(5) -0.0012(5)
C15 0.0295(7) 0.0455(8) 0.0293(7) 0.0159(6) 0.0017(6) 0.0040(6)
C16 0.0272(7) 0.0342(7) 0.0639(11) -0.0286(8) 0.0061(7) -0.0031(6)
N2 0.0245(5) 0.0209(5) 0.0187(5) -0.0025(4) -0.0014(4) 0.0016(4)
C17 0.0392(8) 0.0275(7) 0.0393(8) -0.0067(6) -0.0022(7) -0.0090(6)
C18 0.0508(10) 0.0238(7) 0.0512(10) 0.0064(7) 0.0001(8) -0.0064(7)
C19 0.0319(7) 0.0281(6) 0.0240(6) -0.0046(5) 0.0013(5) 0.0073(6)
C20 0.0304(7) 0.0368(7) 0.0289(7) 0.0083(6) 0.0057(6) 0.0038(6)
C21 0.0353(8) 0.0390(8) 0.0212(6) 0.0003(6) -0.0036(6) 0.0108(6)
C22 0.0264(7) 0.0362(7) 0.0284(7) -0.0047(6) -0.0057(5) 0.0069(6)

loop_
_atom_type_symbol
_atom_type_description
_atom_type_scat_dispersion_real
_atom_type_scat_dispersion_imag
_atom_type_scat_source
C C 0.0033 0.0016 'International Tables Vol C Tables 4.2.6.8 and 6.1.1.4'
H H 0.0000 0.0000 'International Tables Vol C Tables 4.2.6.8 and 6.1.1.4'
N N 0.0061 0.0033 'International Tables Vol C Tables 4.2.6.8 and 6.1.1.4'
O O 0.0106 0.0060 'International Tables Vol C Tables 4.2.6.8 and 6.1.1.4'

loop_
_geom_angle_atom_site_label_1
_geom_angle_atom_site_label_2
_geom_angle_atom_site_label_3
_geom_angle
N1 O2 H2 102.3(12)
C4 O3 C15 116.97(10)
C12 O4 C16 117.97(11)
C8 N1 O2 111.75(10)
C1 C6 C5 121.24(12)
C5 C6 H6 119.4
C1 C6 H6 119.4
C4 C5 C6 119.11(11)
C6 C5 H5 120.4
C4 C5 H5 120.4
O3 C4 C5 124.33(11)
O3 C4 C3 115.46(11)
C3 C4 C5 120.21(11)
C2 C3 C4 120.08(12)
C2 C3 H3 120.0
C4 C3 H3 120.0
C1 C2 C3 120.32(11)
C3 C2 H2A 119.8
C1 C2 H2A 119.8
C6 C1 C2 119.04(11)
C6 C1 C7 120.25(11)
C2 C1 C7 120.71(11)
O1 C7 C1 123.15(11)
O1 C7 C8 119.35(11)
C1 C7 C8 117.49(10)
N1 C8 C9 118.35(11)
N1 C8 C7 121.42(11)
C9 C8 C7 120.23(10)
C10 C9 C14 118.00(11)
C10 C9 C8 121.36(11)
C14 C9 C8 120.63(11)
C9 C10 C11 121.53(12)
C9 C10 H10 119.2
C11 C10 H10 119.2
C12 C11 C10 119.12(11)
C12 C11 H11 120.4
C10 C11 H11 120.4
O4 C12 C11 125.17(11)
O4 C12 C13 114.68(12)
C11 C12 C13 120.15(11)
C14 C13 C12 120.10(12)
C14 C13 H13 119.9
C12 C13 H13 119.9
C13 C14 C9 121.02(11)
C13 C14 H14 119.5
C9 C14 H14 119.5
O3 C15 H15A 109.5
O3 C15 H15B 109.5
H15A C15 H15B 109.5
O3 C15 H15C 109.5
H15A C15 H15C 109.5
H15B C15 H15C 109.5
O4 C16 H16A 109.5
O4 C16 H16B 109.5
H16A C16 H16B 109.5
O4 C16 H16C 109.5
H16A C16 H16C 109.5
H16B C16 H16C 109.5
C17 N2 C19 110.38(11)
C17 N2 C21 109.93(11)
C19 N2 C21 110.05(10)
N2 C17 C18 113.55(12)
N2 C17 H17A 108.9
C18 C17 H17A 108.9
N2 C17 H17B 108.9
C18 C17 H17B 108.9
H17A C17 H17B 107.7
C17 C18 H18A 109.5
C17 C18 H18B 109.5
H18A C18 H18B 109.5
C17 C18 H18C 109.5
H18A C18 H18C 109.5
H18B C18 H18C 109.5
N2 C19 C20 113.01(11)
N2 C19 H19A 109.0
C20 C19 H19A 109.0
N2 C19 H19B 109.0
C20 C19 H19B 109.0
H19A C19 H19B 107.8
C19 C20 H20A 109.5
C19 C20 H20B 109.5
H20A C20 H20B 109.5
C19 C20 H20C 109.5
H20A C20 H20C 109.5
H20B C20 H20C 109.5
N2 C21 C22 112.64(11)
N2 C21 H21A 109.1
C22 C21 H21A 109.1
N2 C21 H21B 109.1
C22 C21 H21B 109.1
H21A C21 H21B 107.8
C21 C22 H22D 109.5
C21 C22 H22E 109.5
H22D C22 H22E 109.5
C21 C22 H22F 109.5
H22D C22 H22F 109.5
H22E C22 H22F 109.5

loop_
_geom_bond_atom_site_label_1
_geom_bond_atom_site_label_2
_geom_bond_distance
O1 C7 1.2238(15)
O2 N1 1.3982(13)
O2 H2 0.95(2)
O3 C4 1.3561(15)
O3 C15 1.4329(17)
O4 C12 1.3675(15)
O4 C16 1.4286(17)
N1 C8 1.2850(15)
C5 C6 1.3843(17)
C1 C6 1.3959(17)
C6 H6 0.9500
C4 C5 1.3963(18)
C5 H5 0.9500
C3 C4 1.3983(17)
C2 C3 1.3806(17)
C3 H3 0.9500
C1 C2 1.3986(17)
C2 H2A 0.9500
C1 C7 1.4756(17)
C7 C8 1.5185(16)
C8 C9 1.4762(16)
C9 C10 1.3946(16)
C9 C14 1.4045(17)
C10 C11 1.3978(18)
C10 H10 0.9500
C11 C12 1.3861(19)
C11 H11 0.9500
C12 C13 1.3993(18)
C13 C14 1.3761(17)
C13 H13 0.9500
C14 H14 0.9500
C15 H15A 0.9800
C15 H15B 0.9800
C15 H15C 0.9800
C16 H16A 0.9800
C16 H16B 0.9800
C16 H16C 0.9800
N2 C17 1.4758(17)
N2 C19 1.4812(17)
N2 C21 1.4828(17)
C17 C18 1.526(2)
C17 H17A 0.9900
C17 H17B 0.9900
C18 H18A 0.9800
C18 H18B 0.9800
C18 H18C 0.9800
C19 C20 1.515(2)
C19 H19A 0.9900
C19 H19B 0.9900
C20 H20A 0.9800
C20 H20B 0.9800
C20 H20C 0.9800
C21 C22 1.5139(19)
C21 H21A 0.9900
C21 H21B 0.9900
C22 H22D 0.9800
C22 H22E 0.9800
C22 H22F 0.9800

loop_
_geom_hbond_atom_site_label_D
_geom_hbond_atom_site_label_H
_geom_hbond_atom_site_label_A
_geom_hbond_distance_DH
_geom_hbond_distance_HA
_geom_hbond_distance_DA
_geom_hbond_angle_DHA
_geom_hbond_site_symmetry_A
O2 H2 N2 0.95(2) 1.76(2) 2.7011(14) 171.9(19) .
C22 H22D N1 0.98 2.61 3.4544(18) 144.4 .
C2 H2A O4 0.95 2.37 3.2288(16) 149.9 8_665
C11 H11 O1 0.95 2.47 3.3347(16) 151.6 5_565

loop_
_geom_torsion_atom_site_label_1
_geom_torsion_atom_site_label_2
_geom_torsion_atom_site_label_3
_geom_torsion_atom_site_label_4
_geom_torsion
C1 C6 C5 C4 0.32(19)
C15 O3 C4 C5 -3.09(18)
C15 O3 C4 C3 177.43(12)
C6 C5 C4 O3 179.94(12)
C6 C5 C4 C3 -0.61(19)
O3 C4 C3 C2 179.66(11)
C5 C4 C3 C2 0.15(18)
C4 C3 C2 C1 0.59(18)
C5 C6 C1 C2 0.40(18)
C5 C6 C1 C7 179.86(11)
C3 C2 C1 C6 -0.86(18)
C3 C2 C1 C7 179.69(11)
C6 C1 C7 O1 0.01(18)
C2 C1 C7 O1 179.45(11)
C6 C1 C7 C8 179.71(10)
C2 C1 C7 C8 -0.84(16)
O2 N1 C8 C9 177.06(10)
O2 N1 C8 C7 -3.52(16)
O1 C7 C8 N1 -85.72(15)
C1 C7 C8 N1 94.56(14)
O1 C7 C8 C9 93.69(14)
C1 C7 C8 C9 -86.03(13)
N1 C8 C9 C10 172.30(12)
C7 C8 C9 C10 -7.12(17)
N1 C8 C9 C14 -7.58(18)
C7 C8 C9 C14 172.99(11)
C14 C9 C10 C11 2.27(19)
C8 C9 C10 C11 -177.62(11)
C9 C10 C11 C12 -0.20(19)
C16 O4 C12 C11 3.49(18)
C16 O4 C12 C13 -176.63(12)
C10 C11 C12 O4 177.91(11)
C10 C11 C12 C13 -1.96(19)
O4 C12 C13 C14 -177.88(11)
C11 C12 C13 C14 2.01(19)
C12 C13 C14 C9 0.14(19)
C10 C9 C14 C13 -2.23(19)
C8 C9 C14 C13 177.65(12)
C19 N2 C17 C18 -78.57(15)
C21 N2 C17 C18 159.85(13)
C17 N2 C19 C20 170.90(12)
C21 N2 C19 C20 -67.58(14)
C17 N2 C21 C22 -78.72(15)
C19 N2 C21 C22 159.49(12)
